data_4085960
loop_
_publ_author_name
'Babbini, Dominic C.'
'Iluc, Vlad M.'

_publ_section_title
;
 Iridium PCsp3P-type Complexes with a Hemilabile Anisole Tether
;
_journal_issue 13
_journal_name_full Organometallics
_journal_page_first 3141
_journal_paper_doi 10.1021/acs.organomet.5b00165
_journal_volume 34
_journal_year 2015
_chemical_formula_sum 'C33 H45 Ir O2 P2'
_chemical_formula_weight 727.83
_chemical_name_systematic
; 
 ? 
;
_space_group_IT_number 14
_symmetry_cell_setting monoclinic
_symmetry_space_group_name_Hall '-P 2ybc'
_symmetry_space_group_name_H-M 'P 1 21/c 1'
_atom_sites_solution_hydrogens geom
_atom_sites_solution_primary direct
_atom_sites_solution_secondary difmap
_audit_creation_method SHELXL-97
_cell_angle_alpha 90.00
_cell_angle_beta 107.233(3)
_cell_angle_gamma 90.00
_cell_formula_units_Z 4
_cell_length_a 17.204(2)
_cell_length_b 12.4433(16)
_cell_length_c 15.2830(17)
_cell_measurement_temperature 120(2)
_cell_volume 3124.8(6)
_computing_structure_refinement 'SHELXL-97 (Sheldrick, 1997)'
_computing_structure_solution 'SHELXS-97 (Sheldrick, 1990)'
_diffrn_ambient_temperature 120(2)
_diffrn_measured_fraction_theta_full 0.999
_diffrn_measured_fraction_theta_max 0.999
_diffrn_radiation_monochromator graphite
_diffrn_radiation_source 'fine-focus sealed tube'
_diffrn_radiation_type MoK\a
_diffrn_radiation_wavelength 0.71073
_diffrn_reflns_av_R_equivalents 0.1163
_diffrn_reflns_av_sigmaI/netI 0.0758
_diffrn_reflns_limit_h_max 20
_diffrn_reflns_limit_h_min -20
_diffrn_reflns_limit_k_max 14
_diffrn_reflns_limit_k_min -14
_diffrn_reflns_limit_l_max 15
_diffrn_reflns_limit_l_min -18
_diffrn_reflns_number 38500
_diffrn_reflns_theta_full 25.00
_diffrn_reflns_theta_max 25.00
_diffrn_reflns_theta_min 1.24
_exptl_absorpt_coefficient_mu 4.403
_exptl_absorpt_correction_T_max 1.0000
_exptl_absorpt_correction_T_min 0.8838
_exptl_absorpt_correction_type multi-scan
_exptl_absorpt_process_details 'Bruker AXS area detector scaling and absorption correction'
_exptl_crystal_density_diffrn 1.547
_exptl_crystal_density_method 'not measured'
_exptl_crystal_description block
_exptl_crystal_F_000 1464
_exptl_crystal_size_max 0.09
_exptl_crystal_size_mid 0.08
_exptl_crystal_size_min 0.08
_refine_diff_density_max 0.984
_refine_diff_density_min -0.870
_refine_diff_density_rms 0.164
_refine_ls_extinction_method none
_refine_ls_goodness_of_fit_ref 1.005
_refine_ls_hydrogen_treatment mixed
_refine_ls_matrix_type full
_refine_ls_number_parameters 256
_refine_ls_number_reflns 5505
_refine_ls_number_restraints 0
_refine_ls_restrained_S_all 1.005
_refine_ls_R_factor_all 0.0748
_refine_ls_R_factor_gt 0.0404
_refine_ls_shift/su_max 0.001
_refine_ls_shift/su_mean 0.000
_refine_ls_structure_factor_coef Fsqd
_refine_ls_weighting_details 'calc w=1/[\s^2^(Fo^2^)+(0.0274P)^2^+0.0000P] where P=(Fo^2^+2Fc^2^)/3'
_refine_ls_weighting_scheme calc
_refine_ls_wR_factor_gt 0.0668
_refine_ls_wR_factor_ref 0.0723
_reflns_number_gt 3963
_reflns_number_total 5505
_reflns_threshold_expression >2sigma(I)
_cod_data_source_file om5b00165_si_002.cif
_cod_data_source_block dcb_187
_cod_depositor_comments 'Adding full bibliography for 4085955--4085962.cif.'
_cod_original_cell_volume 3124.7(7)
_cod_original_sg_symbol_H-M P2(1)/c
_cod_database_code 4085960

loop_
_symmetry_equiv_pos_as_xyz
'x, y, z'
'-x, y+1/2, -z+1/2'
'-x, -y, -z'
'x, -y-1/2, z-1/2'

loop_
_atom_site_label
_atom_site_type_symbol
_atom_site_fract_x
_atom_site_fract_y
_atom_site_fract_z
_atom_site_U_iso_or_equiv
_atom_site_adp_type
_atom_site_occupancy
_atom_site_symmetry_multiplicity
_atom_site_calc_flag
_atom_site_refinement_flags
Ir Ir 0.249731(16) 0.929049(19) 0.302362(17) 0.01418(8) Uani 1 1 d .
P2 P 0.17324(10) 1.05778(13) 0.34393(10) 0.0157(4) Uani 1 1 d .
H2 H 0.319(3) 0.995(4) 0.384(3) 0.019 Uiso 1 1 d .
P1 P 0.35959(10) 0.85047(12) 0.27579(11) 0.0140(4) Uani 1 1 d .
H1 H 0.253(3) 0.873(4) 0.388(3) 0.017 Uiso 1 1 d .
C41 C 0.4523(4) 0.8270(5) 0.3716(4) 0.0212(16) Uani 1 1 d .
H41 H 0.4858 0.7723 0.3512 0.025 Uiso 1 1 calc R
C3 C 0.2080(4) 0.8344(5) -0.0139(4) 0.0261(10) Uani 1 1 d .
H3A H 0.2077 0.8740 -0.0694 0.039 Uiso 1 1 calc R
H3B H 0.1556 0.7979 -0.0237 0.039 Uiso 1 1 calc R
H3C H 0.2518 0.7811 0.0000 0.039 Uiso 1 1 calc R
O3 O 0.2206(3) 0.9074(3) 0.0607(3) 0.0261(10) Uani 1 1 d .
C44 C 0.5039(4) 0.9285(6) 0.3984(4) 0.0356(18) Uani 1 1 d .
H44A H 0.5265 0.9483 0.3488 0.053 Uiso 1 1 calc R
H44B H 0.5483 0.9150 0.4545 0.053 Uiso 1 1 calc R
H44C H 0.4698 0.9873 0.4089 0.053 Uiso 1 1 calc R
C43 C 0.4331(4) 0.7818(5) 0.4565(4) 0.0286(17) Uani 1 1 d .
H43A H 0.3993 0.8333 0.4775 0.043 Uiso 1 1 calc R
H43B H 0.4840 0.7696 0.5055 0.043 Uiso 1 1 calc R
H43C H 0.4037 0.7136 0.4408 0.043 Uiso 1 1 calc R
C11 C 0.3392(4) 1.0344(5) 0.1724(4) 0.0160(6) Uani 1 1 d .
C36 C 0.1409(4) 1.1639(5) 0.1063(4) 0.0189(6) Uani 1 1 d .
H36 H 0.1536 1.2200 0.1505 0.023 Uiso 1 1 calc R
C12 C 0.3902(4) 0.9450(5) 0.2027(4) 0.0160(6) Uani 1 1 d .
C35 C 0.0746(4) 1.1763(5) 0.0313(4) 0.0189(6) Uani 1 1 d .
H35 H 0.0413 1.2384 0.0257 0.023 Uiso 1 1 calc R
C13 C 0.4568(3) 0.9299(5) 0.1692(4) 0.0160(6) Uani 1 1 d .
H13 H 0.4921 0.8708 0.1911 0.019 Uiso 1 1 calc R
C34 C 0.0559(4) 1.0997(5) -0.0357(4) 0.0189(6) Uani 1 1 d .
H34 H 0.0101 1.1084 -0.0882 0.023 Uiso 1 1 calc R
C14 C 0.4726(4) 0.9974(5) 0.1063(4) 0.0160(6) Uani 1 1 d .
H14 H 0.5190 0.9863 0.0859 0.019 Uiso 1 1 calc R
C33 C 0.1045(4) 1.0092(5) -0.0260(4) 0.0189(6) Uani 1 1 d .
H33 H 0.0919 0.9556 -0.0723 0.023 Uiso 1 1 calc R
C15 C 0.4195(3) 1.0836(5) 0.0718(4) 0.0160(6) Uani 1 1 d .
H15 H 0.4283 1.1292 0.0258 0.019 Uiso 1 1 calc R
C16 C 0.3544(4) 1.1013(5) 0.1056(4) 0.0160(6) Uani 1 1 d .
H16 H 0.3191 1.1603 0.0829 0.019 Uiso 1 1 calc R
C51 C 0.0652(3) 1.0677(5) 0.2753(4) 0.0185(14) Uani 1 1 d .
H51 H 0.0652 1.0625 0.2100 0.022 Uiso 1 1 calc R
C23 C 0.2208(4) 1.2780(5) 0.3611(4) 0.0189(6) Uani 1 1 d .
H23 H 0.1846 1.2891 0.3966 0.023 Uiso 1 1 calc R
C56 C 0.1419(5) 0.9785(6) 0.5032(5) 0.042(2) Uani 1 1 d .
H56A H 0.0840 0.9722 0.4692 0.062 Uiso 1 1 calc R
H56B H 0.1478 0.9895 0.5683 0.062 Uiso 1 1 calc R
H56C H 0.1703 0.9125 0.4955 0.062 Uiso 1 1 calc R
C22 C 0.2227(4) 1.1755(5) 0.3196(4) 0.0189(6) Uani 1 1 d .
C52 C 0.1784(4) 1.0735(5) 0.4667(4) 0.0247(15) Uani 1 1 d .
H52 H 0.1465 1.1390 0.4722 0.030 Uiso 1 1 calc R
C21 C 0.2748(4) 1.1611(5) 0.2631(4) 0.0189(6) Uani 1 1 d .
C54 C 0.0236(4) 1.1742(5) 0.2822(5) 0.036(2) Uani 1 1 d .
H54A H 0.0559 1.2335 0.2692 0.053 Uiso 1 1 calc R
H54B H 0.0188 1.1823 0.3442 0.053 Uiso 1 1 calc R
H54C H -0.0308 1.1751 0.2377 0.053 Uiso 1 1 calc R
C24 C 0.2701(4) 1.3607(5) 0.3509(4) 0.0189(6) Uani 1 1 d .
H24 H 0.2667 1.4290 0.3772 0.023 Uiso 1 1 calc R
C53 C 0.0134(4) 0.9729(5) 0.2897(5) 0.0300(18) Uani 1 1 d .
H53A H -0.0341 0.9647 0.2357 0.045 Uiso 1 1 calc R
H53B H -0.0048 0.9865 0.3437 0.045 Uiso 1 1 calc R
H53C H 0.0459 0.9069 0.2990 0.045 Uiso 1 1 calc R
C25 C 0.3247(4) 1.3437(5) 0.3023(4) 0.0189(6) Uani 1 1 d .
H25 H 0.3615 1.3992 0.2986 0.023 Uiso 1 1 calc R
C46 C 0.4056(4) 0.6735(5) 0.1791(4) 0.0290(18) Uani 1 1 d .
H46A H 0.3852 0.6083 0.1438 0.043 Uiso 1 1 calc R
H46B H 0.4525 0.6555 0.2315 0.043 Uiso 1 1 calc R
H46C H 0.4221 0.7257 0.1400 0.043 Uiso 1 1 calc R
C26 C 0.3266(4) 1.2459(5) 0.2584(4) 0.0189(6) Uani 1 1 d .
H26 H 0.3641 1.2368 0.2242 0.023 Uiso 1 1 calc R
C42 C 0.3385(4) 0.7220(5) 0.2134(4) 0.0190(15) Uani 1 1 d .
H42 H 0.2925 0.7372 0.1571 0.023 Uiso 1 1 calc R
C45 C 0.3057(4) 0.6377(5) 0.2672(5) 0.0306(18) Uani 1 1 d .
H45A H 0.2836 0.5765 0.2272 0.046 Uiso 1 1 calc R
H45B H 0.2626 0.6698 0.2886 0.046 Uiso 1 1 calc R
H45C H 0.3500 0.6131 0.3199 0.046 Uiso 1 1 calc R
C55 C 0.2665(4) 1.0907(5) 0.5262(4) 0.0263(17) Uani 1 1 d .
H55A H 0.2892 1.1540 0.5044 0.039 Uiso 1 1 calc R
H55B H 0.2990 1.0273 0.5224 0.039 Uiso 1 1 calc R
H55C H 0.2675 1.1020 0.5900 0.039 Uiso 1 1 calc R
C1 C 0.1703(4) 0.8464(5) 0.2181(5) 0.0257(9) Uani 1 1 d .
O1 O 0.1237(3) 0.7914(3) 0.1691(3) 0.0257(9) Uani 1 1 d .
C32 C 0.1714(4) 0.9960(5) 0.0505(4) 0.0189(6) Uani 1 1 d .
C31 C 0.1911(4) 1.0738(5) 0.1218(4) 0.0189(6) Uani 1 1 d .
C C 0.2659(3) 1.0585(4) 0.2070(4) 0.0142(14) Uani 1 1 d .

loop_
_atom_site_aniso_label
_atom_site_aniso_U_11
_atom_site_aniso_U_22
_atom_site_aniso_U_33
_atom_site_aniso_U_23
_atom_site_aniso_U_13
_atom_site_aniso_U_12
Ir 0.01987(13) 0.00828(11) 0.01736(14) 0.00201(14) 0.01011(10) 0.00220(14)
P2 0.0206(9) 0.0107(9) 0.0177(9) -0.0006(7) 0.0086(7) 0.0020(7)
P1 0.0190(10) 0.0109(8) 0.0144(9) 0.0019(7) 0.0085(8) 0.0030(7)
C41 0.025(4) 0.020(4) 0.020(4) 0.004(3) 0.010(3) 0.010(3)
C3 0.034(2) 0.017(2) 0.023(2) -0.0139(16) 0.0032(19) -0.0020(17)
O3 0.034(2) 0.017(2) 0.023(2) -0.0139(16) 0.0032(19) -0.0020(17)
C44 0.036(4) 0.042(4) 0.025(4) 0.003(4) 0.004(3) -0.002(4)
C43 0.034(5) 0.032(4) 0.022(4) 0.004(3) 0.011(3) 0.016(4)
C11 0.0180(14) 0.0167(14) 0.0127(14) -0.0031(11) 0.0035(11) -0.0033(11)
C36 0.0233(16) 0.0198(15) 0.0159(15) 0.0056(12) 0.0093(12) -0.0007(12)
C12 0.0180(14) 0.0167(14) 0.0127(14) -0.0031(11) 0.0035(11) -0.0033(11)
C35 0.0233(16) 0.0198(15) 0.0159(15) 0.0056(12) 0.0093(12) -0.0007(12)
C13 0.0180(14) 0.0167(14) 0.0127(14) -0.0031(11) 0.0035(11) -0.0033(11)
C34 0.0233(16) 0.0198(15) 0.0159(15) 0.0056(12) 0.0093(12) -0.0007(12)
C14 0.0180(14) 0.0167(14) 0.0127(14) -0.0031(11) 0.0035(11) -0.0033(11)
C33 0.0233(16) 0.0198(15) 0.0159(15) 0.0056(12) 0.0093(12) -0.0007(12)
C15 0.0180(14) 0.0167(14) 0.0127(14) -0.0031(11) 0.0035(11) -0.0033(11)
C16 0.0180(14) 0.0167(14) 0.0127(14) -0.0031(11) 0.0035(11) -0.0033(11)
C51 0.019(3) 0.019(3) 0.018(3) -0.007(3) 0.006(3) 0.004(3)
C23 0.0248(16) 0.0144(14) 0.0170(15) -0.0024(12) 0.0055(12) 0.0011(12)
C56 0.047(5) 0.054(5) 0.024(4) 0.011(4) 0.012(4) -0.004(4)
C22 0.0248(16) 0.0144(14) 0.0170(15) -0.0024(12) 0.0055(12) 0.0011(12)
C52 0.034(4) 0.019(3) 0.026(4) 0.003(3) 0.017(3) 0.011(4)
C21 0.0248(16) 0.0144(14) 0.0170(15) -0.0024(12) 0.0055(12) 0.0011(12)
C54 0.026(5) 0.024(4) 0.050(5) -0.008(4) 0.000(4) 0.009(3)
C24 0.0248(16) 0.0144(14) 0.0170(15) -0.0024(12) 0.0055(12) 0.0011(12)
C53 0.025(4) 0.033(4) 0.032(4) -0.001(3) 0.009(4) -0.007(3)
C25 0.0248(16) 0.0144(14) 0.0170(15) -0.0024(12) 0.0055(12) 0.0011(12)
C46 0.046(5) 0.021(4) 0.025(4) -0.006(3) 0.018(4) 0.007(3)
C26 0.0248(16) 0.0144(14) 0.0170(15) -0.0024(12) 0.0055(12) 0.0011(12)
C42 0.022(4) 0.012(3) 0.021(4) -0.001(3) 0.004(3) 0.002(3)
C45 0.040(5) 0.011(4) 0.044(5) 0.006(3) 0.017(4) 0.002(3)
C55 0.038(4) 0.026(4) 0.015(4) -0.006(3) 0.007(3) 0.000(3)
C1 0.023(2) 0.020(2) 0.038(3) 0.0020(18) 0.014(2) -0.0055(17)
O1 0.023(2) 0.020(2) 0.038(3) 0.0020(18) 0.014(2) -0.0055(17)
C32 0.0233(16) 0.0198(15) 0.0159(15) 0.0056(12) 0.0093(12) -0.0007(12)
C31 0.0233(16) 0.0198(15) 0.0159(15) 0.0056(12) 0.0093(12) -0.0007(12)
C 0.018(4) 0.008(3) 0.017(3) -0.002(3) 0.005(3) -0.003(3)

loop_
_atom_type_symbol
_atom_type_description
_atom_type_scat_dispersion_real
_atom_type_scat_dispersion_imag
_atom_type_scat_source
C C 0.0033 0.0016 'International Tables Vol C Tables 4.2.6.8 and 6.1.1.4'
H H 0.0000 0.0000 'International Tables Vol C Tables 4.2.6.8 and 6.1.1.4'
O O 0.0106 0.0060 'International Tables Vol C Tables 4.2.6.8 and 6.1.1.4'
P P 0.1023 0.0942 'International Tables Vol C Tables 4.2.6.8 and 6.1.1.4'
Ir Ir -1.4442 7.9887 'International Tables Vol C Tables 4.2.6.8 and 6.1.1.4'

loop_
_geom_angle_atom_site_label_1
_geom_angle_atom_site_label_2
_geom_angle_atom_site_label_3
_geom_angle
C1 Ir C 98.8(2)
C1 Ir P1 96.7(2)
C Ir P1 85.60(15)
C1 Ir P2 102.3(2)
C Ir P2 82.49(15)
P1 Ir P2 158.90(6)
C1 Ir H2 175.1(18)
C Ir H2 86.1(18)
P1 Ir H2 83.7(19)
P2 Ir H2 78.1(19)
C1 Ir H1 100(2)
C Ir H1 160(2)
P1 Ir H1 98(2)
P2 Ir H1 88(2)
H2 Ir H1 75(3)
C22 P2 C51 106.7(3)
C22 P2 C52 103.9(3)
C51 P2 C52 107.8(3)
C22 P2 Ir 99.7(2)
C51 P2 Ir 117.1(2)
C52 P2 Ir 119.7(2)
C12 P1 C42 107.1(3)
C12 P1 C41 104.6(3)
C42 P1 C41 105.4(3)
C12 P1 Ir 104.0(2)
C42 P1 Ir 114.8(2)
C41 P1 Ir 119.8(2)
C44 C41 C43 109.3(5)
C44 C41 P1 112.3(4)
C43 C41 P1 112.1(5)
C44 C41 H41 107.6
C43 C41 H41 107.6
P1 C41 H41 107.6
O3 C3 H3A 109.5
O3 C3 H3B 109.5
H3A C3 H3B 109.5
O3 C3 H3C 109.5
H3A C3 H3C 109.5
H3B C3 H3C 109.5
C32 O3 C3 118.6(5)
C41 C44 H44A 109.5
C41 C44 H44B 109.5
H44A C44 H44B 109.5
C41 C44 H44C 109.5
H44A C44 H44C 109.5
H44B C44 H44C 109.5
C41 C43 H43A 109.5
C41 C43 H43B 109.5
H43A C43 H43B 109.5
C41 C43 H43C 109.5
H43A C43 H43C 109.5
H43B C43 H43C 109.5
C16 C11 C12 118.5(6)
C16 C11 C 119.0(5)
C12 C11 C 122.5(5)
C35 C36 C31 123.7(6)
C35 C36 H36 118.1
C31 C36 H36 118.1
C13 C12 C11 119.0(6)
C13 C12 P1 124.0(5)
C11 C12 P1 116.8(5)
C34 C35 C36 120.2(6)
C34 C35 H35 119.9
C36 C35 H35 119.9
C14 C13 C12 122.1(6)
C14 C13 H13 119.0
C12 C13 H13 119.0
C35 C34 C33 119.1(6)
C35 C34 H34 120.4
C33 C34 H34 120.4
C13 C14 C15 119.4(6)
C13 C14 H14 120.3
C15 C14 H14 120.3
C34 C33 C32 120.8(6)
C34 C33 H33 119.6
C32 C33 H33 119.6
C16 C15 C14 119.3(6)
C16 C15 H15 120.4
C14 C15 H15 120.4
C15 C16 C11 121.6(6)
C15 C16 H16 119.2
C11 C16 H16 119.2
C54 C51 C53 110.6(5)
C54 C51 P2 115.7(4)
C53 C51 P2 113.4(5)
C54 C51 H51 105.4
C53 C51 H51 105.4
P2 C51 H51 105.4
C24 C23 C22 121.5(6)
C24 C23 H23 119.3
C22 C23 H23 119.3
C52 C56 H56A 109.5
C52 C56 H56B 109.5
H56A C56 H56B 109.5
C52 C56 H56C 109.5
H56A C56 H56C 109.5
H56B C56 H56C 109.5
C21 C22 C23 118.8(6)
C21 C22 P2 116.4(5)
C23 C22 P2 124.3(5)
C56 C52 C55 109.5(5)
C56 C52 P2 112.7(5)
C55 C52 P2 110.9(4)
C56 C52 H52 107.8
C55 C52 H52 107.8
P2 C52 H52 107.8
C26 C21 C22 117.4(6)
C26 C21 C 124.4(5)
C22 C21 C 118.1(5)
C51 C54 H54A 109.5
C51 C54 H54B 109.5
H54A C54 H54B 109.5
C51 C54 H54C 109.5
H54A C54 H54C 109.5
H54B C54 H54C 109.5
C23 C24 C25 119.4(6)
C23 C24 H24 120.3
C25 C24 H24 120.3
C51 C53 H53A 109.5
C51 C53 H53B 109.5
H53A C53 H53B 109.5
C51 C53 H53C 109.5
H53A C53 H53C 109.5
H53B C53 H53C 109.5
C24 C25 C26 120.7(6)
C24 C25 H25 119.6
C26 C25 H25 119.6
C42 C46 H46A 109.5
C42 C46 H46B 109.5
H46A C46 H46B 109.5
C42 C46 H46C 109.5
H46A C46 H46C 109.5
H46B C46 H46C 109.5
C25 C26 C21 121.9(6)
C25 C26 H26 119.1
C21 C26 H26 119.1
C46 C42 C45 110.4(5)
C46 C42 P1 117.9(5)
C45 C42 P1 111.3(4)
C46 C42 H42 105.4
C45 C42 H42 105.4
P1 C42 H42 105.4
C42 C45 H45A 109.5
C42 C45 H45B 109.5
H45A C45 H45B 109.5
C42 C45 H45C 109.5
H45A C45 H45C 109.5
H45B C45 H45C 109.5
C52 C55 H55A 109.5
C52 C55 H55B 109.5
H55A C55 H55B 109.5
C52 C55 H55C 109.5
H55A C55 H55C 109.5
H55B C55 H55C 109.5
O1 C1 Ir 176.5(6)
O3 C32 C33 121.5(6)
O3 C32 C31 117.5(5)
C33 C32 C31 121.0(6)
C36 C31 C32 115.1(6)
C36 C31 C 124.1(6)
C32 C31 C 120.7(6)
C21 C C11 113.8(5)
C21 C C31 107.0(5)
C11 C C31 107.3(5)
C21 C Ir 104.3(4)
C11 C Ir 110.9(4)
C31 C Ir 113.8(4)

loop_
_geom_bond_atom_site_label_1
_geom_bond_atom_site_label_2
_geom_bond_distance
Ir C1 1.881(7)
Ir C 2.244(6)
Ir P1 2.2689(16)
Ir P2 2.2796(16)
Ir H2 1.66(5)
Ir H1 1.47(5)
P2 C22 1.789(6)
P2 C51 1.848(6)
P2 C52 1.862(6)
P1 C12 1.805(6)
P1 C42 1.841(6)
P1 C41 1.841(6)
C41 C44 1.528(9)
C41 C43 1.538(8)
C41 H41 1.0000
C3 O3 1.424(6)
C3 H3A 0.9800
C3 H3B 0.9800
C3 H3C 0.9800
O3 C32 1.370(7)
C44 H44A 0.9800
C44 H44B 0.9800
C44 H44C 0.9800
C43 H43A 0.9800
C43 H43B 0.9800
C43 H43C 0.9800
C11 C16 1.401(8)
C11 C12 1.408(8)
C11 C 1.535(8)
C36 C35 1.366(8)
C36 C31 1.392(8)
C36 H36 0.9500
C12 C13 1.398(8)
C35 C34 1.366(8)
C35 H35 0.9500
C13 C14 1.364(8)
C13 H13 0.9500
C34 C33 1.385(8)
C34 H34 0.9500
C14 C15 1.405(8)
C14 H14 0.9500
C33 C32 1.386(8)
C33 H33 0.9500
C15 C16 1.384(8)
C15 H15 0.9500
C16 H16 0.9500
C51 C54 1.525(8)
C51 C53 1.535(8)
C51 H51 1.0000
C23 C24 1.371(8)
C23 C22 1.429(8)
C23 H23 0.9500
C56 C52 1.520(9)
C56 H56A 0.9800
C56 H56B 0.9800
C56 H56C 0.9800
C22 C21 1.427(8)
C52 C55 1.533(9)
C52 H52 1.0000
C21 C26 1.397(8)
C21 C 1.520(8)
C54 H54A 0.9800
C54 H54B 0.9800
C54 H54C 0.9800
C24 C25 1.375(8)
C24 H24 0.9500
C53 H53A 0.9800
C53 H53B 0.9800
C53 H53C 0.9800
C25 C26 1.395(8)
C25 H25 0.9500
C46 C42 1.526(8)
C46 H46A 0.9800
C46 H46B 0.9800
C46 H46C 0.9800
C26 H26 0.9500
C42 C45 1.539(8)
C42 H42 1.0000
C45 H45A 0.9800
C45 H45B 0.9800
C45 H45C 0.9800
C55 H55A 0.9800
C55 H55B 0.9800
C55 H55C 0.9800
C1 O1 1.148(7)
C32 C31 1.421(8)
C31 C 1.548(8)
